data_2236637
loop_
_publ_author_name
'Millican, Jasmine N.'
'Fronczek, Frank R.'
'Watkins, Steve F.'

_publ_section_title
;
 4-Nitro-1-[(trimethylsilyl)ethynyl]benzene: low-temperature polymorph at
 100K
;
_journal_coeditor_code SU2491
_journal_issue 9
_journal_name_full 'Acta Crystallographica Section E'
_journal_page_first o2652
_journal_paper_doi 10.1107/S1600536812034034
_journal_volume 68
_journal_year 2012
_chemical_formula_iupac 'C11 H13 N1 O2 Si1'
_chemical_formula_moiety 'C11 H13 N1 O2 Si1'
_chemical_formula_sum 'C11 H13 N O2 Si'
_chemical_formula_weight 219.31
_chemical_name_systematic
;
4-Nitro-1-[(trimethylsilyl)ethynyl]benzene
;
_space_group_IT_number 19
_symmetry_cell_setting orthorhombic
_symmetry_space_group_name_Hall 'P 2ac 2ab'
_symmetry_space_group_name_H-M 'P 21 21 21'
_atom_sites_solution_hydrogens geom
_atom_sites_solution_primary direct
_atom_sites_solution_secondary difmap
_audit_creation_method 'WinGX routine CIF_UPDATE'
_cell_angle_alpha 90
_cell_angle_beta 90
_cell_angle_gamma 90
_cell_formula_units_Z 4
_cell_length_a 10.222(2)
_cell_length_b 7.128(2)
_cell_length_c 16.537(4)
_cell_measurement_pressure 101.3
_cell_measurement_reflns_used 2709
_cell_measurement_temperature 100.0(5)
_cell_measurement_theta_max 34.3
_cell_measurement_theta_min 2.5
_cell_volume 1204.9(5)
_computing_cell_refinement 'DENZO and SCALEPACK (Otwinowski & Minor, 1997)'
_computing_data_collection 'COLLECT (Nonius, 2000)'
_computing_data_reduction 'DENZO and SCALEPACK (Otwinowski & Minor, 1997)'
_computing_molecular_graphics 'ORTEP-3 for Windows (Farrugia, 1997)'
_computing_publication_material 'WinGX (Farrugia, 1999)'
_computing_structure_refinement 'SHELXL97 (Sheldrick, 2008)'
_computing_structure_solution 'SIR2002 (Burla <i>et al.</i>, 2003)'
_diffrn_ambient_temperature 100.0(5)
_diffrn_detector_area_resol_mean 9
_diffrn_measured_fraction_theta_full 0.998
_diffrn_measured_fraction_theta_max 0.999
_diffrn_measurement_device 'Nonius KappaCCD'
_diffrn_measurement_method ' \w and \f scans'
_diffrn_radiation_monochromator 'horizonally mounted graphite crystal'
_diffrn_radiation_source 'sealed tube'
_diffrn_radiation_type MoK\a
_diffrn_radiation_wavelength 0.71073
_diffrn_reflns_av_R_equivalents 0.032
_diffrn_reflns_limit_h_max 15
_diffrn_reflns_limit_h_min -15
_diffrn_reflns_limit_k_max 11
_diffrn_reflns_limit_k_min -11
_diffrn_reflns_limit_l_max 25
_diffrn_reflns_limit_l_min -25
_diffrn_reflns_number 17805
_diffrn_reflns_theta_full 25
_diffrn_reflns_theta_max 33.75
_diffrn_reflns_theta_min 3.11
_exptl_absorpt_coefficient_mu 0.176
_exptl_absorpt_correction_T_max 0.9792
_exptl_absorpt_correction_T_min 0.9657
_exptl_absorpt_correction_type multi-scan
_exptl_absorpt_process_details '(SCALEPACK; Otwinowski & Minor, 1997)'
_exptl_crystal_colour yellow
_exptl_crystal_density_diffrn 1.209
_exptl_crystal_density_method 'not measured'
_exptl_crystal_description 'needle fragment'
_exptl_crystal_F_000 464
_exptl_crystal_size_max 0.20
_exptl_crystal_size_mid 0.15
_exptl_crystal_size_min 0.12
_refine_diff_density_max 0.364
_refine_diff_density_min -0.317
_refine_ls_abs_structure_details 'Flack (1983), 1953 Bijvoet pairs'
_refine_ls_abs_structure_Flack 0.35(15)
_refine_ls_extinction_method none
_refine_ls_goodness_of_fit_ref 1.024
_refine_ls_hydrogen_treatment constr
_refine_ls_matrix_type full
_refine_ls_number_constraints 0
_refine_ls_number_parameters 139
_refine_ls_number_reflns 4690
_refine_ls_number_restraints 0
_refine_ls_restrained_S_all 1.024
_refine_ls_R_factor_gt 0.0505
_refine_ls_shift/su_max 0.000
_refine_ls_structure_factor_coef Fsqd
_refine_ls_weighting_details 'calc w=1/[\s^2^(Fo^2^)+(0.0460P)^2^+0.4973P] where P=(Fo^2^+2Fc^2^)/3'
_refine_ls_weighting_scheme calc
_refine_ls_wR_factor_ref 0.1229
_reflns_number_gt 3538
_reflns_number_total 4690
_reflns_threshold_expression I>2\s(I)
_cod_data_source_file su2491.cif
_cod_data_source_block I
_cod_original_formula_sum 'C11 H13 N1 O2 Si1'
_cod_database_code 2236637
_cod_database_fobs_code 2236637

loop_
_symmetry_equiv_pos_as_xyz
'x, y, z'
'-x+1/2, -y, z+1/2'
'x+1/2, -y+1/2, -z'
'-x, y+1/2, -z+1/2'

loop_
_atom_site_type_symbol
_atom_site_label
_atom_site_fract_x
_atom_site_fract_y
_atom_site_fract_z
_atom_site_U_iso_or_equiv
_atom_site_adp_type
_atom_site_calc_flag
_atom_site_refinement_flags
_atom_site_occupancy
C C1 0.67962(16) 0.2773(3) 0.66604(9) 0.0270(3) Uani d . 1
C C2 0.77829(16) 0.2789(3) 0.70632(9) 0.0252(3) Uani d . 1
C C3 0.89002(14) 0.2769(3) 0.75911(9) 0.0218(3) Uani d . 1
C C4 1.01780(16) 0.2851(3) 0.72849(9) 0.0262(3) Uani d . 1
H H4 1.0316 0.2956 0.6719 0.031 Uiso calc R 1
C C5 1.12430(15) 0.2779(3) 0.78050(10) 0.0265(3) Uani d . 1
H H5 1.2111 0.2842 0.7602 0.032 Uiso calc R 1
C C6 1.10107(14) 0.2614(3) 0.86239(9) 0.0234(3) Uani d . 1
C C7 0.97590(14) 0.2541(3) 0.89480(9) 0.0242(3) Uani d . 1
H H7 0.9629 0.2433 0.9515 0.029 Uiso calc R 1
C C8 0.87080(14) 0.2629(3) 0.84253(9) 0.0225(3) Uani d . 1
H H8 0.7843 0.2594 0.8635 0.027 Uiso calc R 1
C C9 0.5612(2) 0.2384(5) 0.50094(10) 0.0415(5) Uani d . 1
H H9A 0.6112 0.1226 0.4926 0.062 Uiso calc R 1
H H9B 0.6129 0.3459 0.4825 0.062 Uiso calc R 1
H H9C 0.4794 0.2322 0.4702 0.062 Uiso calc R 1
C C10 0.4263(2) 0.0658(3) 0.64911(14) 0.0376(5) Uani d . 1
H H10A 0.4097 0.0836 0.707 0.056 Uiso calc R 1
H H10B 0.475 -0.0512 0.6409 0.056 Uiso calc R 1
H H10C 0.3429 0.0593 0.6201 0.056 Uiso calc R 1
C C10B 0.4280(2) 0.4829(3) 0.62787(15) 0.0394(5) Uani d . 1
H H10D 0.477 0.5912 0.6075 0.059 Uiso calc R 1
H H10E 0.4124 0.4982 0.686 0.059 Uiso calc R 1
H H10F 0.3439 0.4742 0.5996 0.059 Uiso calc R 1
N N1 1.21298(13) 0.2499(3) 0.91772(9) 0.0345(3) Uani d . 1
O O1 1.32160(13) 0.2830(3) 0.89090(11) 0.0531(4) Uani d . 1
O O2 1.19270(16) 0.2043(4) 0.98780(9) 0.0670(7) Uani d . 1
Si Si1 0.52365(4) 0.26554(7) 0.61012(3) 0.02349(11) Uani d . 1

loop_
_atom_site_aniso_label
_atom_site_aniso_U_11
_atom_site_aniso_U_22
_atom_site_aniso_U_33
_atom_site_aniso_U_12
_atom_site_aniso_U_13
_atom_site_aniso_U_23
C1 0.0248(7) 0.0341(10) 0.0221(7) 0.0007(8) -0.0007(6) -0.0014(7)
C2 0.0248(7) 0.0291(9) 0.0219(6) 0.0008(7) -0.0009(5) -0.0006(7)
C3 0.0208(6) 0.0240(8) 0.0207(6) 0.0008(7) -0.0020(5) 0.0005(6)
C4 0.0247(7) 0.0345(9) 0.0194(6) 0.0007(8) 0.0022(6) 0.0026(6)
C5 0.0189(6) 0.0334(10) 0.0270(7) -0.0001(7) 0.0027(5) 0.0008(8)
C6 0.0183(6) 0.0274(9) 0.0245(6) 0.0001(8) -0.0048(5) -0.0022(8)
C7 0.0223(6) 0.0311(8) 0.0192(5) 0.0013(8) -0.0001(5) -0.0013(7)
C8 0.0177(6) 0.0285(9) 0.0212(6) -0.0005(7) 0.0001(5) -0.0016(7)
C9 0.0392(9) 0.0626(15) 0.0228(7) -0.0031(12) -0.0018(7) -0.0023(10)
C10 0.0296(10) 0.0364(12) 0.0467(12) 0.0002(8) 0.0011(9) 0.0090(9)
C10B 0.0310(10) 0.0343(11) 0.0530(13) 0.0074(8) -0.0112(10) -0.0091(9)
N1 0.0235(6) 0.0442(10) 0.0357(7) 0.0034(8) -0.0094(6) -0.0075(9)
O1 0.0217(6) 0.0733(12) 0.0641(10) -0.0078(7) -0.0111(7) 0.0065(11)
O2 0.0388(8) 0.136(2) 0.0264(7) 0.0166(12) -0.0122(6) -0.0023(10)
Si1 0.02129(18) 0.0293(2) 0.01984(18) 0.00030(19) -0.00383(15) -0.00043(19)

loop_
_atom_type_symbol
_atom_type_description
_atom_type_scat_dispersion_real
_atom_type_scat_dispersion_imag
_atom_type_scat_source
C C 0.0033 0.0016 'International Tables Vol C Tables 4.2.6.8 and 6.1.1.4'
H H 0 0 'International Tables Vol C Tables 4.2.6.8 and 6.1.1.4'
N N 0.0061 0.0033 'International Tables Vol C Tables 4.2.6.8 and 6.1.1.4'
O O 0.0106 0.006 'International Tables Vol C Tables 4.2.6.8 and 6.1.1.4'
Si Si 0.0817 0.0704 'International Tables Vol C Tables 4.2.6.8 and 6.1.1.4'

loop_
_geom_angle_atom_site_label_1
_geom_angle_atom_site_label_2
_geom_angle_atom_site_label_3
_geom_angle
C2 C1 Si1 176.09(16)
C1 C2 C3 175.90(18)
C8 C3 C4 119.38(13)
C8 C3 C2 119.25(14)
C4 C3 C2 121.36(14)
C5 C4 C3 120.35(14)
C5 C4 H4 119.8
C3 C4 H4 119.8
C6 C5 C4 118.44(14)
C6 C5 H5 120.8
C4 C5 H5 120.8
C5 C6 C7 122.73(14)
C5 C6 N1 118.86(13)
C7 C6 N1 118.42(14)
C8 C7 C6 118.29(13)
C8 C7 H7 120.9
C6 C7 H7 120.9
C7 C8 C3 120.81(13)
C7 C8 H8 119.6
C3 C8 H8 119.6
Si1 C9 H9A 109.5
Si1 C9 H9B 109.5
H9A C9 H9B 109.5
Si1 C9 H9C 109.5
H9A C9 H9C 109.5
H9B C9 H9C 109.5
Si1 C10 H10A 109.5
Si1 C10 H10B 109.5
H10A C10 H10B 109.5
Si1 C10 H10C 109.5
H10A C10 H10C 109.5
H10B C10 H10C 109.5
Si1 C10B H10D 109.5
Si1 C10B H10E 109.5
H10D C10B H10E 109.5
Si1 C10B H10F 109.5
H10D C10B H10F 109.5
H10E C10B H10F 109.5
O1 N1 O2 123.47(16)
O1 N1 C6 118.21(16)
O2 N1 C6 118.31(15)
C1 Si1 C10 108.92(10)
C1 Si1 C10B 109.77(10)
C10 Si1 C10B 107.68(10)
C1 Si1 C9 108.27(8)
C10 Si1 C9 111.68(12)
C10B Si1 C9 110.51(12)

loop_
_geom_bond_atom_site_label_1
_geom_bond_atom_site_label_2
_geom_bond_distance
C1 C2 1.209(2)
C1 Si1 1.8450(17)
C2 C3 1.438(2)
C3 C8 1.397(2)
C3 C4 1.402(2)
C4 C5 1.388(2)
C4 H4 0.95
C5 C6 1.380(2)
C5 H5 0.95
C6 C7 1.388(2)
C6 N1 1.4671(19)
C7 C8 1.380(2)
C7 H7 0.95
C8 H8 0.95
C9 Si1 1.8560(18)
C9 H9A 0.98
C9 H9B 0.98
C9 H9C 0.98
C10 Si1 1.853(2)
C10 H10A 0.98
C10 H10B 0.98
C10 H10C 0.98
C10B Si1 1.856(2)
C10B H10D 0.98
C10B H10E 0.98
C10B H10F 0.98
N1 O1 1.219(2)
N1 O2 1.221(2)

loop_
_geom_torsion_atom_site_label_1
_geom_torsion_atom_site_label_2
_geom_torsion_atom_site_label_3
_geom_torsion_atom_site_label_4
_geom_torsion
C8 C3 C4 C5 0.5(3)
C2 C3 C4 C5 -178.28(19)
C3 C4 C5 C6 0.4(3)
C4 C5 C6 C7 -0.9(3)
C4 C5 C6 N1 178.80(18)
C5 C6 C7 C8 0.3(3)
N1 C6 C7 C8 -179.33(18)
C6 C7 C8 C3 0.6(3)
C4 C3 C8 C7 -1.0(3)
C2 C3 C8 C7 177.76(18)
C5 C6 N1 O1 10.6(3)
C7 C6 N1 O1 -169.7(2)
C5 C6 N1 O2 -168.0(2)
C7 C6 N1 O2 11.7(3)

loop_
_cod_related_entry_id
_cod_related_entry_database
_cod_related_entry_code
1 ChemSpider 3502141
